data_1532519
loop_
_publ_author_name
'Kroll, P.'
'Milko, M.'

_publ_section_title
;
 Theoretical investigation of the solid state reaction of silicon nitride
 and silicon dioxide forming silicon oxynitride (Si2 N2 O) under pressure
;
_journal_name_full 'Zeitschrift fuer Anorganische und Allgemeine Chemie'
_journal_page_first 1737
_journal_page_last 1750
_journal_volume 629
_journal_year 2003
_chemical_formula_sum 'N2 O Si2'
_chemical_name_systematic 'Si2 N2 O'
_space_group_IT_number 12
_symmetry_space_group_name_Hall '-C 2y'
_symmetry_space_group_name_H-M 'C 1 2/m 1'
_cell_angle_alpha 90
_cell_angle_beta 90.002
_cell_angle_gamma 90
_cell_formula_units_Z 16
_cell_length_a 9.36
_cell_length_b 5.404
_cell_length_c 13.2583
_cell_volume 670.624
_citation_journal_id_ASTM ZAACAB
_cod_data_source_file Kroll_ZAACAB_2003_1075.cif
_cod_data_source_block N2O1Si2
_cod_original_cell_volume 670.6238
_cod_original_formula_sum 'N2 O1 Si2'
_cod_database_code 1532519

loop_
_symmetry_equiv_pos_as_xyz
x,y,z
-x,y,-z
-x,-y,-z
x,-y,z
x+1/2,y+1/2,z
-x+1/2,y+1/2,-z
-x+1/2,-y+1/2,-z
x+1/2,-y+1/2,z

loop_
_atom_site_label
_atom_site_type_symbol
_atom_site_fract_x
_atom_site_fract_y
_atom_site_fract_z
_atom_site_occupancy
_atom_site_U_iso_or_equiv
Si4 Si+4 0 0.5 0 1 0.0
Si5 Si+4 0 0 0.5 1 0.0
N2 N-3 0.1571 0.5 0.0874 1 0.0
Si3 Si+4 0.6667 0.5 0.3305 1 0.0
Si6 Si+4 0.25 0.25 0.5 1 0.0
N1 N-3 0.6667 0.5 0.0871 1 0.0
Si2 Si+4 0 0.5 0.3712 1 0.0
Si8 Si+4 0.0841 0.7523 0.1656 1 0.0
Si7 Si+4 0.8318 0.5 0.1656 1 0.0
N5 N-3 0.0881 0.7642 0.4162 1 0.0
N4 N-3 0 0.5 0.2409 1 0.0
Si1 Si+4 0.3333 0.5 0.0452 1 0.0
N3 N-3 0.4215 0.7644 0.0874 1 0.0
O1 O-2 0.3333 0.5 0.4366 1 0.0
O2 O-2 0.2393 0.7822 0.2428 1 0.0
O3 O-2 0.5215 0.5 0.2428 1 0.0
N6 N-3 0.8239 0.5 0.4162 1 0.0
